data_2240596
loop_
_publ_author_name
'Moon, Dohyun'
'Ryoo, Keon Sang'
'Choi, Jong-Ha'

_publ_section_title
;
 Crystal structure of
 bis[<i>trans</i>-(1,4,8,11-tetraazacyclotetradecane-\k^4^<i>N</i>)bis(thiocyanato-\k<i>N</i>)chromium(III)]
 tetrachloridozincate from synchrotron data
;
_journal_coeditor_code SJ5452
_journal_issue 5
_journal_name_full 'Acta Crystallographica Section E'
_journal_page_first 540
_journal_page_last 543
_journal_paper_doi 10.1107/S205698901500746X
_journal_volume 71
_journal_year 2015
_chemical_formula_iupac '[Cr (N C S)2 (C10 H24 N4)]2 [Zn Cl4]'
_chemical_formula_moiety '2(C12 H24 Cr N6 S2 +), Zn Cl4 2-'
_chemical_formula_sum 'C24 H48 Cl4 Cr2 N12 S4 Zn'
_chemical_formula_weight 944.15
_chemical_name_systematic
;Bis[<i>trans</i>-(1,4,8,11-tetraazacyclotetradecane-\k^4^<i>N</i>)bis(thiocyanato-\k<i>N</i>)chromium(III)]
tetrachloridozincate
;
_space_group_crystal_system monoclinic
_space_group_IT_number 13
_space_group_name_Hall '-P 2yc'
_space_group_name_H-M_alt 'P 1 2/c 1'
_symmetry_space_group_name_Hall '-P 2yc'
_symmetry_space_group_name_H-M 'P 1 2/c 1'
_atom_sites_solution_hydrogens geom
_audit_creation_method SHELXL-2014/7
_cell_angle_alpha 90
_cell_angle_beta 101.36(3)
_cell_angle_gamma 90
_cell_formula_units_Z 2
_cell_length_a 7.9990(16)
_cell_length_b 16.532(3)
_cell_length_c 15.430(3)
_cell_measurement_reflns_used 92486
_cell_measurement_temperature 260(2)
_cell_measurement_theta_max 33.679
_cell_measurement_theta_min 0.349
_cell_volume 2000.5(7)
_computing_cell_refinement
;
<i>HKL3000sm</i> (Otwinowski & Minor, 1997)
;
_computing_data_collection
;
<i>PAL ADSC Quantum-210 ADX</i> (Arvai & Nielsen, 1983)
;
_computing_data_reduction
;
<i>HKL3000sm</i> (Otwinowski & Minor, 1997)
;
_computing_molecular_graphics
;
DIAMOND (Putz & Brandenburg, 2014)
;
_computing_publication_material
;
publCIF (Westrip, 2010)
;
_computing_structure_refinement
;
<i>SHELXL2014/7</i> (Sheldrick, 2015b)
;
_computing_structure_solution
;
<i>SHELXT2014/5</i> (Sheldrick, 2015a)
;
_diffrn_ambient_temperature 260(2)
_diffrn_measured_fraction_theta_full 0.968
_diffrn_measured_fraction_theta_max 0.971
_diffrn_measurement_device_type 'ADSC Q210 CCD area-detector'
_diffrn_measurement_method 'omega scan'
_diffrn_radiation_type synchrotron
_diffrn_radiation_wavelength 0.610
_diffrn_reflns_av_R_equivalents 0.0179
_diffrn_reflns_limit_h_max 11
_diffrn_reflns_limit_h_min -11
_diffrn_reflns_limit_k_max 23
_diffrn_reflns_limit_k_min -23
_diffrn_reflns_limit_l_max 21
_diffrn_reflns_limit_l_min -21
_diffrn_reflns_number 20982
_diffrn_reflns_theta_full 21.469
_diffrn_reflns_theta_max 25.499
_diffrn_reflns_theta_min 2.410
_exptl_absorpt_coefficient_mu 1.071
_exptl_absorpt_correction_T_max 0.883
_exptl_absorpt_correction_T_min 0.801
_exptl_absorpt_correction_type empirical
_exptl_absorpt_process_details
;
(<i>HKL3000sm</i> Scalepack; Otwinowski & Minor, 1997)
;
_exptl_crystal_colour 'pale yellow'
_exptl_crystal_density_diffrn 1.567
_exptl_crystal_description block
_exptl_crystal_F_000 972
_exptl_crystal_size_max 0.217
_exptl_crystal_size_mid 0.186
_exptl_crystal_size_min 0.119
_refine_diff_density_max 0.602
_refine_diff_density_min -0.581
_refine_ls_extinction_coef 0.013(2)
_refine_ls_extinction_expression Fc^*^=kFc[1+0.001xFc^2^\l^3^/sin(2\q)]^-1/4^
_refine_ls_extinction_method
;
<i>SHELXL2014/7</i> (Sheldrick 2015b)
;
_refine_ls_goodness_of_fit_ref 1.056
_refine_ls_hydrogen_treatment constr
_refine_ls_matrix_type full
_refine_ls_number_parameters 217
_refine_ls_number_reflns 5738
_refine_ls_number_restraints 0
_refine_ls_restrained_S_all 1.056
_refine_ls_R_factor_all 0.0266
_refine_ls_R_factor_gt 0.0251
_refine_ls_shift/su_max 0.001
_refine_ls_shift/su_mean 0.000
_refine_ls_structure_factor_coef Fsqd
_refine_ls_weighting_details 'w=1/[\s^2^(Fo^2^)+(0.0404P)^2^+0.6258P] where P=(Fo^2^+2Fc^2^)/3'
_refine_ls_weighting_scheme calc
_refine_ls_wR_factor_gt 0.0709
_refine_ls_wR_factor_ref 0.0716
_reflns_number_gt 5500
_reflns_number_total 5738
_reflns_threshold_expression I>2\s(I)
_cod_data_source_file sj5452sup1.cf
_cod_data_source_block I
_cod_database_code 2240596
_shelx_space_group_comment
;
The symmetry employed for this shelxl refinement is uniquely defined
by the following loop, which should always be used as a source of
symmetry information in preference to the above space-group names.
They are only intended as comments.
;
_shelx_estimated_absorpt_t_min 0.801
_shelx_estimated_absorpt_t_max 0.883

loop_
_space_group_symop_operation_xyz
'x, y, z'
'-x, y, -z+1/2'
'-x, -y, -z'
'x, -y, z-1/2'

loop_
_atom_site_type_symbol
_atom_site_label
_atom_site_fract_x
_atom_site_fract_y
_atom_site_fract_z
_atom_site_U_iso_or_equiv
_atom_site_adp_type
_atom_site_calc_flag
_atom_site_occupancy
Cr Cr1A 0.0000 0.0000 0.5000 0.01897(7) Uani d 1
S S1A 0.26852(5) 0.12583(3) 0.28897(3) 0.04579(10) Uani d 1
N N1A 0.02449(13) 0.11498(5) 0.55355(7) 0.02520(18) Uani d 1
H H1A -0.0189 0.1129 0.6086 0.030 Uiso calc 1
N N2A 0.22186(12) -0.04305(6) 0.57760(7) 0.02639(18) Uani d 1
H H2A 0.1956 -0.0559 0.6355 0.032 Uiso calc 1
N N3A 0.12441(13) 0.03450(6) 0.40583(7) 0.0289(2) Uani d 1
C C1A -0.09496(17) 0.16709(7) 0.49075(9) 0.0327(2) Uani d 1
H H1A1 -0.0461 0.1798 0.4396 0.039 Uiso calc 1
H H1A2 -0.1155 0.2174 0.5193 0.039 Uiso calc 1
C C2A 0.20038(17) 0.14817(7) 0.57588(9) 0.0340(3) Uani d 1
H H2A1 0.1976 0.2001 0.6049 0.041 Uiso calc 1
H H2A2 0.2421 0.1571 0.5217 0.041 Uiso calc 1
C C3A 0.32286(17) 0.09229(9) 0.63584(10) 0.0386(3) Uani d 1
H H3A1 0.4276 0.1217 0.6577 0.046 Uiso calc 1
H H3A2 0.2733 0.0786 0.6865 0.046 Uiso calc 1
C C4A 0.36743(16) 0.01431(9) 0.59357(10) 0.0359(3) Uani d 1
H H4A1 0.4006 0.0267 0.5378 0.043 Uiso calc 1
H H4A2 0.4639 -0.0110 0.6319 0.043 Uiso calc 1
C C5A 0.26019(17) -0.12134(7) 0.53750(9) 0.0334(2) Uani d 1
H H5A1 0.3391 -0.1528 0.5803 0.040 Uiso calc 1
H H5A2 0.3122 -0.1113 0.4868 0.040 Uiso calc 1
C C6A 0.18232(14) 0.07189(7) 0.35542(8) 0.0263(2) Uani d 1
Cr Cr2B 0.5000 0.5000 1.0000 0.01881(7) Uani d 1
S S1B 0.26292(6) 0.31238(2) 1.17097(3) 0.04295(10) Uani d 1
N N1B 0.33254(12) 0.45724(6) 0.89068(6) 0.02683(18) Uani d 1
H H1B 0.2412 0.4284 0.9118 0.032 Uiso calc 1
N N2B 0.35373(12) 0.60051(6) 1.01461(7) 0.02692(19) Uani d 1
H H2B 0.2655 0.5822 1.0461 0.032 Uiso calc 1
N N3B 0.37356(14) 0.43650(7) 1.07593(7) 0.0310(2) Uani d 1
C C1B 0.43163(18) 0.39638(8) 0.85091(8) 0.0351(3) Uani d 1
H H1B1 0.5087 0.4235 0.8191 0.042 Uiso calc 1
H H1B2 0.3548 0.3627 0.8095 0.042 Uiso calc 1
C C2B 0.25141(18) 0.51949(9) 0.82674(9) 0.0377(3) Uani d 1
H H2B1 0.1736 0.4934 0.7787 0.045 Uiso calc 1
H H2B2 0.3385 0.5468 0.8020 0.045 Uiso calc 1
C C3B 0.15434(18) 0.58129(10) 0.87041(10) 0.0429(3) Uani d 1
H H3B1 0.0815 0.5525 0.9034 0.051 Uiso calc 1
H H3B2 0.0809 0.6119 0.8244 0.051 Uiso calc 1
C C4B 0.26361(18) 0.64063(8) 0.93259(10) 0.0379(3) Uani d 1
H H4B1 0.3467 0.6650 0.9026 0.045 Uiso calc 1
H H4B2 0.1917 0.6834 0.9479 0.045 Uiso calc 1
C C5B 0.46800(18) 0.65534(8) 1.07613(9) 0.0353(3) Uani d 1
H H5B1 0.4012 0.6952 1.1006 0.042 Uiso calc 1
H H5B2 0.5447 0.6835 1.0450 0.042 Uiso calc 1
C C6B 0.32530(14) 0.38445(7) 1.11521(8) 0.0262(2) Uani d 1
Zn Zn1C 1.0000 0.28259(2) 0.7500 0.02829(7) Uani d 1
Cl Cl1C 0.94451(4) 0.36436(2) 0.86092(2) 0.03394(8) Uani d 1
Cl Cl2C 0.77981(5) 0.20141(2) 0.68975(3) 0.04336(9) Uani d 1

loop_
_atom_site_aniso_label
_atom_site_aniso_U_11
_atom_site_aniso_U_22
_atom_site_aniso_U_33
_atom_site_aniso_U_12
_atom_site_aniso_U_13
_atom_site_aniso_U_23
Cr1A 0.02262(11) 0.01669(11) 0.01964(12) -0.00101(7) 0.00917(8) 0.00082(7)
S1A 0.0498(2) 0.0544(2) 0.03621(19) -0.01306(16) 0.01597(15) 0.01604(15)
N1A 0.0311(4) 0.0197(4) 0.0267(4) -0.0016(3) 0.0104(4) -0.0017(3)
N2A 0.0272(4) 0.0272(4) 0.0255(5) 0.0023(3) 0.0069(3) -0.0002(3)
N3A 0.0344(5) 0.0289(4) 0.0269(5) -0.0025(4) 0.0142(4) 0.0021(4)
C1A 0.0423(6) 0.0199(5) 0.0370(6) 0.0043(4) 0.0105(5) 0.0026(4)
C2A 0.0372(6) 0.0261(5) 0.0404(7) -0.0106(4) 0.0122(5) -0.0077(5)
C3A 0.0330(6) 0.0408(7) 0.0402(7) -0.0073(5) 0.0030(5) -0.0122(5)
C4A 0.0248(5) 0.0400(6) 0.0426(7) -0.0012(5) 0.0059(5) -0.0065(5)
C5A 0.0346(6) 0.0278(5) 0.0381(6) 0.0093(4) 0.0079(5) -0.0004(4)
C6A 0.0269(5) 0.0287(5) 0.0246(5) 0.0001(4) 0.0080(4) 0.0015(4)
Cr2B 0.02030(11) 0.02070(11) 0.01588(12) 0.00103(7) 0.00471(8) 0.00120(7)
S1B 0.0606(2) 0.02721(15) 0.0445(2) -0.01031(14) 0.01873(16) 0.00437(13)
N1B 0.0273(4) 0.0307(5) 0.0210(4) -0.0015(3) 0.0011(3) -0.0001(3)
N2B 0.0268(4) 0.0263(4) 0.0282(5) 0.0053(3) 0.0067(3) -0.0006(3)
N3B 0.0345(5) 0.0326(5) 0.0276(5) -0.0021(4) 0.0106(4) 0.0039(4)
C1B 0.0422(6) 0.0376(6) 0.0252(6) -0.0019(5) 0.0058(5) -0.0106(5)
C2B 0.0404(7) 0.0427(7) 0.0243(6) 0.0018(5) -0.0070(5) 0.0040(5)
C3B 0.0340(6) 0.0483(8) 0.0407(7) 0.0109(6) -0.0067(5) 0.0067(6)
C4B 0.0388(6) 0.0322(6) 0.0404(7) 0.0132(5) 0.0024(5) 0.0062(5)
C5B 0.0401(6) 0.0274(5) 0.0390(7) 0.0029(5) 0.0087(5) -0.0086(5)
C6B 0.0292(5) 0.0258(5) 0.0244(5) -0.0010(4) 0.0073(4) -0.0035(4)
Zn1C 0.03449(11) 0.02582(10) 0.02644(11) 0.000 0.01061(7) 0.000
Cl1C 0.03853(15) 0.03419(15) 0.03262(15) -0.00012(11) 0.01562(12) -0.00580(10)
Cl2C 0.05010(19) 0.04102(17) 0.04059(19) -0.01715(14) 0.01290(14) -0.00567(13)

loop_
_atom_type_symbol
_atom_type_description
_atom_type_scat_dispersion_real
_atom_type_scat_dispersion_imag
_atom_type_scat_source
C C 0.0020 0.0010 'International Tables Vol C Tables 4.2.6.8 and 6.1.1.4'
H H 0.0000 0.0000 'International Tables Vol C Tables 4.2.6.8 and 6.1.1.4'
N N 0.0040 0.0020 'International Tables Vol C Tables 4.2.6.8 and 6.1.1.4'
S S 0.0960 0.0920 'International Tables Vol C Tables 4.2.6.8 and 6.1.1.4'
Cl Cl 0.1170 0.1180 'International Tables Vol C Tables 4.2.6.8 and 6.1.1.4'
Cr Cr 0.2790 0.4610 'International Tables Vol C Tables 4.2.6.8 and 6.1.1.4'
Zn Zn 0.3290 1.1150 'International Tables Vol C Tables 4.2.6.8 and 6.1.1.4'

loop_
_geom_angle_atom_site_label_1
_geom_angle_atom_site_label_2
_geom_angle_atom_site_label_3
_geom_angle_site_symmetry_1
_geom_angle_site_symmetry_3
_geom_angle
N3A Cr1A N3A 3_556 . 180.0
N3A Cr1A N2A 3_556 . 88.52(4)
N3A Cr1A N2A . . 91.48(4)
N3A Cr1A N2A 3_556 3_556 91.48(5)
N3A Cr1A N2A . 3_556 88.52(4)
N2A Cr1A N2A . 3_556 180.0
N3A Cr1A N1A 3_556 3_556 90.38(4)
N3A Cr1A N1A . 3_556 89.62(4)
N2A Cr1A N1A . 3_556 85.28(4)
N2A Cr1A N1A 3_556 3_556 94.72(4)
N3A Cr1A N1A 3_556 . 89.62(4)
N3A Cr1A N1A . . 90.38(4)
N2A Cr1A N1A . . 94.72(4)
N2A Cr1A N1A 3_556 . 85.28(4)
N1A Cr1A N1A 3_556 . 180.0
C2A N1A C1A . . 113.14(10)
C2A N1A Cr1A . . 116.31(7)
C1A N1A Cr1A . . 105.85(7)
C2A N1A H1A . . 107.0
C1A N1A H1A . . 107.0
Cr1A N1A H1A . . 107.0
C4A N2A C5A . . 113.86(10)
C4A N2A Cr1A . . 115.67(8)
C5A N2A Cr1A . . 106.39(8)
C4A N2A H2A . . 106.8
C5A N2A H2A . . 106.8
Cr1A N2A H2A . . 106.8
C6A N3A Cr1A . . 164.12(10)
N1A C1A C5A . 3_556 108.06(10)
N1A C1A H1A1 . . 110.1
C5A C1A H1A1 3_556 . 110.1
N1A C1A H1A2 . . 110.1
C5A C1A H1A2 3_556 . 110.1
H1A1 C1A H1A2 . . 108.4
N1A C2A C3A . . 112.57(10)
N1A C2A H2A1 . . 109.1
C3A C2A H2A1 . . 109.1
N1A C2A H2A2 . . 109.1
C3A C2A H2A2 . . 109.1
H2A1 C2A H2A2 . . 107.8
C4A C3A C2A . . 115.59(12)
C4A C3A H3A1 . . 108.4
C2A C3A H3A1 . . 108.4
C4A C3A H3A2 . . 108.4
C2A C3A H3A2 . . 108.4
H3A1 C3A H3A2 . . 107.4
N2A C4A C3A . . 111.76(10)
N2A C4A H4A1 . . 109.3
C3A C4A H4A1 . . 109.3
N2A C4A H4A2 . . 109.3
C3A C4A H4A2 . . 109.3
H4A1 C4A H4A2 . . 107.9
N2A C5A C1A . 3_556 108.33(10)
N2A C5A H5A1 . . 110.0
C1A C5A H5A1 3_556 . 110.0
N2A C5A H5A2 . . 110.0
C1A C5A H5A2 3_556 . 110.0
H5A1 C5A H5A2 . . 108.4
N3A C6A S1A . . 177.42(12)
N3B Cr2B N3B 3_667 . 180.00(5)
N3B Cr2B N1B 3_667 3_667 88.69(5)
N3B Cr2B N1B . 3_667 91.31(4)
N3B Cr2B N1B 3_667 . 91.31(5)
N3B Cr2B N1B . . 88.69(5)
N1B Cr2B N1B 3_667 . 180.0
N3B Cr2B N2B 3_667 3_667 89.75(5)
N3B Cr2B N2B . 3_667 90.25(5)
N1B Cr2B N2B 3_667 3_667 94.26(4)
N1B Cr2B N2B . 3_667 85.74(4)
N3B Cr2B N2B 3_667 . 90.25(5)
N3B Cr2B N2B . . 89.75(5)
N1B Cr2B N2B 3_667 . 85.74(4)
N1B Cr2B N2B . . 94.26(4)
N2B Cr2B N2B 3_667 . 180.0
C2B N1B C1B . . 113.21(10)
C2B N1B Cr2B . . 115.78(8)
C1B N1B Cr2B . . 104.87(7)
C2B N1B H1B . . 107.5
C1B N1B H1B . . 107.5
Cr2B N1B H1B . . 107.5
C4B N2B C5B . . 113.94(10)
C4B N2B Cr2B . . 117.13(8)
C5B N2B Cr2B . . 105.60(7)
C4B N2B H2B . . 106.5
C5B N2B H2B . . 106.5
Cr2B N2B H2B . . 106.5
C6B N3B Cr2B . . 163.19(10)
N1B C1B C5B . 3_667 108.88(10)
N1B C1B H1B1 . . 109.9
C5B C1B H1B1 3_667 . 109.9
N1B C1B H1B2 . . 109.9
C5B C1B H1B2 3_667 . 109.9
H1B1 C1B H1B2 . . 108.3
N1B C2B C3B . . 111.50(11)
N1B C2B H2B1 . . 109.3
C3B C2B H2B1 . . 109.3
N1B C2B H2B2 . . 109.3
C3B C2B H2B2 . . 109.3
H2B1 C2B H2B2 . . 108.0
C2B C3B C4B . . 115.66(12)
C2B C3B H3B1 . . 108.4
C4B C3B H3B1 . . 108.4
C2B C3B H3B2 . . 108.4
C4B C3B H3B2 . . 108.4
H3B1 C3B H3B2 . . 107.4
N2B C4B C3B . . 111.82(11)
N2B C4B H4B1 . . 109.3
C3B C4B H4B1 . . 109.3
N2B C4B H4B2 . . 109.3
C3B C4B H4B2 . . 109.3
H4B1 C4B H4B2 . . 107.9
N2B C5B C1B . 3_667 107.44(10)
N2B C5B H5B1 . . 110.2
C1B C5B H5B1 3_667 . 110.2
N2B C5B H5B2 . . 110.2
C1B C5B H5B2 3_667 . 110.2
H5B1 C5B H5B2 . . 108.5
N3B C6B S1B . . 178.66(12)
Cl2C Zn1C Cl2C 2_756 . 107.27(3)
Cl2C Zn1C Cl1C 2_756 2_756 114.02(2)
Cl2C Zn1C Cl1C . 2_756 107.01(2)
Cl2C Zn1C Cl1C 2_756 . 107.01(2)
Cl2C Zn1C Cl1C . . 114.02(2)
Cl1C Zn1C Cl1C 2_756 . 107.71(2)

loop_
_geom_bond_atom_site_label_1
_geom_bond_atom_site_label_2
_geom_bond_site_symmetry_2
_geom_bond_distance
Cr1A N3A 3_556 1.9991(11)
Cr1A N3A . 1.9991(11)
Cr1A N2A . 2.0622(11)
Cr1A N2A 3_556 2.0623(11)
Cr1A N1A 3_556 2.0664(10)
Cr1A N1A . 2.0665(10)
S1A C6A . 1.6126(12)
N1A C2A . 1.4861(16)
N1A C1A . 1.4931(16)
N1A H1A . 0.9800
N2A C4A . 1.4842(16)
N2A C5A . 1.4921(15)
N2A H2A . 0.9800
N3A C6A . 1.1591(15)
C1A C5A 3_556 1.5106(19)
C1A H1A1 . 0.9700
C1A H1A2 . 0.9700
C2A C3A . 1.521(2)
C2A H2A1 . 0.9700
C2A H2A2 . 0.9700
C3A C4A . 1.5186(19)
C3A H3A1 . 0.9700
C3A H3A2 . 0.9700
C4A H4A1 . 0.9700
C4A H4A2 . 0.9700
C5A C1A 3_556 1.5107(19)
C5A H5A1 . 0.9700
C5A H5A2 . 0.9700
Cr2B N3B 3_667 1.9911(11)
Cr2B N3B . 1.9911(11)
Cr2B N1B 3_667 2.0614(11)
Cr2B N1B . 2.0614(11)
Cr2B N2B 3_667 2.0700(10)
Cr2B N2B . 2.0700(10)
S1B C6B . 1.6056(12)
N1B C2B . 1.4836(16)
N1B C1B . 1.4861(16)
N1B H1B . 0.9800
N2B C4B . 1.4838(17)
N2B C5B . 1.4887(17)
N2B H2B . 0.9800
N3B C6B . 1.1614(16)
C1B C5B 3_667 1.512(2)
C1B H1B1 . 0.9700
C1B H1B2 . 0.9700
C2B C3B . 1.519(2)
C2B H2B1 . 0.9700
C2B H2B2 . 0.9700
C3B C4B . 1.522(2)
C3B H3B1 . 0.9700
C3B H3B2 . 0.9700
C4B H4B1 . 0.9700
C4B H4B2 . 0.9700
C5B C1B 3_667 1.512(2)
C5B H5B1 . 0.9700
C5B H5B2 . 0.9700
Zn1C Cl2C 2_756 2.2632(6)
Zn1C Cl2C . 2.2632(6)
Zn1C Cl1C 2_756 2.2919(5)
Zn1C Cl1C . 2.2919(5)

loop_
_geom_hbond_atom_site_label_D
_geom_hbond_atom_site_label_H
_geom_hbond_atom_site_label_A
_geom_hbond_site_symmetry_A
_geom_hbond_distance_DH
_geom_hbond_distance_HA
_geom_hbond_distance_DA
_geom_hbond_angle_DHA
N1A H1A Cl2C 1_455 0.98 2.66 3.4510(12) 137.6
N2A H2A S1A 4_556 0.98 2.60 3.4884(13) 151.3
N1B H1B Cl1C 1_455 0.98 2.58 3.4120(12) 143.2
N2B H2B Cl1C 3_667 0.98 2.57 3.3944(13) 141.6

loop_
_geom_torsion_atom_site_label_1
_geom_torsion_atom_site_label_2
_geom_torsion_atom_site_label_3
_geom_torsion_atom_site_label_4
_geom_torsion_site_symmetry_4
_geom_torsion
C2A N1A C1A C5A 3_556 171.46(10)
Cr1A N1A C1A C5A 3_556 42.96(11)
C1A N1A C2A C3A . -176.86(10)
Cr1A N1A C2A C3A . -53.99(13)
N1A C2A C3A C4A . 69.83(15)
C5A N2A C4A C3A . -179.00(11)
Cr1A N2A C4A C3A . 57.31(14)
C2A C3A C4A N2A . -71.67(16)
C4A N2A C5A C1A 3_556 -169.58(11)
Cr1A N2A C5A C1A 3_556 -40.99(11)
C2B N1B C1B C5B 3_667 170.70(11)
Cr2B N1B C1B C5B 3_667 43.59(12)
C1B N1B C2B C3B . -178.93(11)
Cr2B N1B C2B C3B . -57.79(14)
N1B C2B C3B C4B . 72.48(16)
C5B N2B C4B C3B . 177.65(11)
Cr2B N2B C4B C3B . 53.73(14)
C2B C3B C4B N2B . -69.85(17)
C4B N2B C5B C1B 3_667 -172.02(11)
Cr2B N2B C5B C1B 3_667 -42.08(11)

_cod_database_fobs_code 2240596
